data_1504305
loop_
_publ_author_name
'McGarraugh, Patrick G.'
'Brenner, Stacey E.'

_publ_section_title
;
 A new organocatalyzed Michael-Michael cascade reaction generates highly
 substituted fused carbocycles.
;
_journal_issue 24
_journal_name_full 'Organic letters'
_journal_page_first 5654
_journal_page_last 5657
_journal_paper_doi 10.1021/ol9024293
_journal_volume 11
_journal_year 2009
_chemical_absolute_configuration unk
_chemical_formula_sum 'C19 H21 N O6'
_chemical_formula_weight 359.37
_chemical_name_systematic
;
 ?
;
_space_group_IT_number 4
_symmetry_cell_setting monoclinic
_symmetry_space_group_name_Hall 'P 2yb'
_symmetry_space_group_name_H-M 'P 1 21 1'
_atom_sites_solution_hydrogens geom
_atom_sites_solution_primary direct
_atom_sites_solution_secondary difmap
_audit_creation_method SHELXL-97
_cell_angle_alpha 90.00
_cell_angle_beta 92.98(3)
_cell_angle_gamma 90.00
_cell_formula_units_Z 2
_cell_length_a 9.2930(19)
_cell_length_b 8.0650(16)
_cell_length_c 11.846(2)
_cell_measurement_reflns_used 2156
_cell_measurement_temperature 100(2)
_cell_measurement_theta_max 27.48
_cell_measurement_theta_min 3.06
_cell_volume 886.6(3)
_computing_cell_refinement 'Bruker XSCANS'
_computing_data_collection 'Bruker XSCANS'
_computing_data_reduction 'Bruker SHELXTL'
_computing_molecular_graphics 'Bruker SHELXTL'
_computing_publication_material 'Bruker SHELXTL'
_computing_structure_refinement 'SHELXL-97 (Sheldrick, 1997)'
_computing_structure_solution 'SHELXS-97 (Sheldrick, 1990)'
_diffrn_ambient_temperature 100(2)
_diffrn_measured_fraction_theta_full 0.994
_diffrn_measured_fraction_theta_max 0.994
_diffrn_measurement_device_type 'Bruker-Nonius KappaCCD'
_diffrn_measurement_method '\w scans'
_diffrn_radiation_monochromator graphite
_diffrn_radiation_source 'fine-focus sealed tube'
_diffrn_radiation_type MoK\a
_diffrn_radiation_wavelength 0.71073
_diffrn_reflns_av_R_equivalents 0.0189
_diffrn_reflns_av_sigmaI/netI 0.0317
_diffrn_reflns_limit_h_max 12
_diffrn_reflns_limit_h_min -12
_diffrn_reflns_limit_k_max 7
_diffrn_reflns_limit_k_min -10
_diffrn_reflns_limit_l_max 15
_diffrn_reflns_limit_l_min -15
_diffrn_reflns_number 3123
_diffrn_reflns_theta_full 27.48
_diffrn_reflns_theta_max 27.48
_diffrn_reflns_theta_min 3.06
_exptl_absorpt_coefficient_mu 0.101
_exptl_absorpt_correction_type none
_exptl_crystal_density_diffrn 1.346
_exptl_crystal_density_method 'not measured'
_exptl_crystal_F_000 380
_exptl_crystal_size_max 0.25
_exptl_crystal_size_mid 0.20
_exptl_crystal_size_min 0.15
_refine_diff_density_max 0.224
_refine_diff_density_min -0.193
_refine_diff_density_rms 0.037
_refine_ls_abs_structure_details 'Flack H D (1983), Acta Cryst. A39, 876-881'
_refine_ls_extinction_method none
_refine_ls_goodness_of_fit_ref 1.059
_refine_ls_hydrogen_treatment constr
_refine_ls_matrix_type full
_refine_ls_number_parameters 237
_refine_ls_number_reflns 2156
_refine_ls_number_restraints 1
_refine_ls_restrained_S_all 1.058
_refine_ls_R_factor_all 0.0363
_refine_ls_R_factor_gt 0.0331
_refine_ls_shift/su_max 0.000
_refine_ls_shift/su_mean 0.000
_refine_ls_structure_factor_coef Fsqd
_refine_ls_weighting_details 'calc w=1/[\s^2^(Fo^2^)+(0.0389P)^2^+0.2033P] where P=(Fo^2^+2Fc^2^)/3'
_refine_ls_weighting_scheme calc
_refine_ls_wR_factor_gt 0.0798
_refine_ls_wR_factor_ref 0.0817
_reflns_number_gt 2031
_reflns_number_total 2156
_reflns_threshold_expression >2sigma(I)
_cod_data_source_file ol9024293_si_002.cif
_cod_data_source_block x1684l
_cod_depositor_comments
;
The following automatic conversions were performed:

'_symmetry_cell_setting' value 'Monoclinic' changed to 'monoclinic'
according to /home/saulius/struct/CIF-dictionaries/cif_core.dic
dictionary named 'cif_core.dic' version 2.4.2 from 2011-04-26.

Automatic conversion script
Id: cif_fix_values 1715 2011-07-08 13:25:40Z adriana 
;
_cod_original_sg_symbol_H-M P2(1)
_cod_database_code 1504305

loop_
_symmetry_equiv_pos_as_xyz
'x, y, z'
'-x, y+1/2, -z'

loop_
_atom_site_label
_atom_site_type_symbol
_atom_site_fract_x
_atom_site_fract_y
_atom_site_fract_z
_atom_site_U_iso_or_equiv
_atom_site_adp_type
_atom_site_occupancy
_atom_site_symmetry_multiplicity
_atom_site_calc_flag
_atom_site_refinement_flags
O1 O 0.40716(14) 0.8717(2) 0.49393(11) 0.0219(3) Uani 1 1 d .
H1A H 0.3518 0.8863 0.4365 0.033 Uiso 1 1 calc R
O10 O 0.34410(14) 0.9576(2) 0.28329(12) 0.0244(3) Uani 1 1 d .
O11 O 0.53097(14) 0.99358(19) 0.17204(11) 0.0231(3) Uani 1 1 d .
O24 O 0.88210(17) 0.3128(2) -0.00978(13) 0.0332(4) Uani 1 1 d .
O25 O 0.87610(19) 0.1734(2) 0.14608(14) 0.0312(4) Uani 1 1 d .
O27 O 1.08811(14) 0.8399(2) 0.44939(13) 0.0285(4) Uani 1 1 d .
N24 N 0.86585(17) 0.3038(2) 0.09252(15) 0.0222(4) Uani 1 1 d .
C1 C 0.54521(19) 0.8767(2) 0.46398(16) 0.0184(4) Uani 1 1 d .
C2 C 0.58454(19) 0.9129(2) 0.35829(16) 0.0181(4) Uani 1 1 d .
C3 C 0.74055(18) 0.9065(2) 0.32695(16) 0.0175(4) Uani 1 1 d .
H3A H 0.7556 0.9997 0.2731 0.021 Uiso 1 1 calc R
C4 C 0.84166(18) 0.9372(3) 0.43299(16) 0.0187(4) Uani 1 1 d .
H4A H 0.8263 1.0547 0.4566 0.022 Uiso 1 1 calc R
C5 C 0.81002(18) 0.8286(3) 0.53406(15) 0.0184(4) Uani 1 1 d .
H5A H 0.8386 0.7117 0.5181 0.022 Uiso 1 1 calc R
C6 C 0.64819(19) 0.8330(3) 0.56060(16) 0.0208(4) Uani 1 1 d .
H6A H 0.6220 0.7195 0.5867 0.025 Uiso 1 1 calc R
C7 C 0.6412(2) 0.9498(4) 0.66302(17) 0.0323(5) Uani 1 1 d .
H7A H 0.6416 1.0675 0.6394 0.039 Uiso 1 1 calc R
H7B H 0.5544 0.9281 0.7057 0.039 Uiso 1 1 calc R
C8 C 0.7791(2) 0.9049(4) 0.73283(19) 0.0332(5) Uani 1 1 d .
H8A H 0.8058 0.9935 0.7879 0.040 Uiso 1 1 calc R
H8B H 0.7675 0.7993 0.7740 0.040 Uiso 1 1 calc R
C9 C 0.8916(2) 0.8883(3) 0.64424(17) 0.0231(4) Uani 1 1 d .
H9A H 0.9664 0.8068 0.6691 0.028 Uiso 1 1 calc R
H9B H 0.9388 0.9964 0.6318 0.028 Uiso 1 1 calc R
C10 C 0.47432(19) 0.9549(3) 0.27065(16) 0.0193(4) Uani 1 1 d .
C11 C 0.4313(2) 1.0443(3) 0.08029(16) 0.0258(5) Uani 1 1 d .
H11A H 0.3839 1.1499 0.0991 0.031 Uiso 1 1 calc R
H11B H 0.3560 0.9588 0.0662 0.031 Uiso 1 1 calc R
C12 C 0.5186(2) 1.0657(3) -0.02261(17) 0.0300(5) Uani 1 1 d .
H12A H 0.5623 0.9594 -0.0418 0.045 Uiso 1 1 calc R
H12B H 0.5947 1.1478 -0.0066 0.045 Uiso 1 1 calc R
H12C H 0.4557 1.1037 -0.0863 0.045 Uiso 1 1 calc R
C21 C 0.77255(18) 0.7451(3) 0.26544(16) 0.0174(4) Uani 1 1 d .
C22 C 0.73170(18) 0.5916(3) 0.30807(15) 0.0177(4) Uani 1 1 d .
H22A H 0.6814 0.5876 0.3758 0.021 Uiso 1 1 calc R
C23 C 0.76296(19) 0.4455(3) 0.25366(16) 0.0191(4) Uani 1 1 d .
H23A H 0.7377 0.3412 0.2842 0.023 Uiso 1 1 calc R
C24 C 0.83253(18) 0.4558(3) 0.15286(17) 0.0192(4) Uani 1 1 d .
C25 C 0.8729(2) 0.6052(3) 0.10691(17) 0.0210(4) Uani 1 1 d .
H25A H 0.9193 0.6088 0.0374 0.025 Uiso 1 1 calc R
C26 C 0.8440(2) 0.7497(3) 0.16479(18) 0.0214(4) Uani 1 1 d .
H26A H 0.8732 0.8534 0.1355 0.026 Uiso 1 1 calc R
C27 C 0.9971(2) 0.9240(3) 0.40072(17) 0.0224(4) Uani 1 1 d .
H27A H 1.0249 0.9865 0.3375 0.027 Uiso 1 1 calc R

loop_
_atom_site_aniso_label
_atom_site_aniso_U_11
_atom_site_aniso_U_22
_atom_site_aniso_U_33
_atom_site_aniso_U_23
_atom_site_aniso_U_13
_atom_site_aniso_U_12
O1 0.0144(6) 0.0306(8) 0.0207(7) -0.0029(6) 0.0009(5) 0.0022(6)
O10 0.0176(6) 0.0315(8) 0.0239(7) -0.0008(7) -0.0015(5) 0.0044(6)
O11 0.0210(6) 0.0306(8) 0.0175(6) 0.0030(6) -0.0026(5) 0.0046(6)
O24 0.0429(9) 0.0298(9) 0.0282(8) -0.0013(7) 0.0136(6) 0.0104(8)
O25 0.0428(9) 0.0156(7) 0.0359(9) 0.0026(7) 0.0086(7) 0.0013(7)
O27 0.0189(6) 0.0323(9) 0.0340(8) 0.0024(7) -0.0017(6) 0.0013(6)
N24 0.0185(8) 0.0198(9) 0.0287(9) -0.0006(7) 0.0045(6) 0.0015(7)
C1 0.0165(8) 0.0146(9) 0.0240(10) -0.0032(8) -0.0003(7) 0.0013(7)
C2 0.0167(8) 0.0170(10) 0.0204(9) -0.0011(7) -0.0009(7) 0.0027(7)
C3 0.0163(8) 0.0163(10) 0.0198(9) 0.0016(8) 0.0006(7) 0.0010(7)
C4 0.0170(8) 0.0170(9) 0.0220(9) 0.0010(8) -0.0007(7) -0.0004(8)
C5 0.0149(8) 0.0190(9) 0.0211(9) -0.0005(8) -0.0026(6) -0.0001(7)
C6 0.0168(8) 0.0246(11) 0.0209(9) 0.0031(8) -0.0001(7) -0.0006(8)
C7 0.0255(9) 0.0508(15) 0.0202(10) -0.0075(11) -0.0010(7) 0.0063(11)
C8 0.0241(9) 0.0534(16) 0.0217(10) -0.0019(10) -0.0033(8) -0.0005(10)
C9 0.0204(8) 0.0257(11) 0.0228(10) -0.0001(8) -0.0032(7) -0.0018(8)
C10 0.0212(8) 0.0167(9) 0.0201(9) -0.0029(8) 0.0003(7) 0.0037(8)
C11 0.0242(9) 0.0321(12) 0.0205(10) 0.0024(9) -0.0055(7) 0.0048(9)
C12 0.0290(10) 0.0393(13) 0.0212(11) 0.0043(10) -0.0022(8) -0.0004(10)
C21 0.0127(8) 0.0199(9) 0.0195(9) 0.0007(8) -0.0009(7) -0.0007(7)
C22 0.0141(8) 0.0211(10) 0.0179(9) 0.0028(8) 0.0008(6) -0.0008(8)
C23 0.0154(7) 0.0183(9) 0.0234(10) 0.0036(8) -0.0004(7) -0.0020(8)
C24 0.0130(7) 0.0183(9) 0.0263(10) -0.0022(8) 0.0006(7) 0.0017(8)
C25 0.0185(9) 0.0213(10) 0.0238(10) 0.0017(9) 0.0075(7) -0.0012(8)
C26 0.0221(9) 0.0175(9) 0.0252(10) 0.0029(8) 0.0054(8) -0.0013(8)
C27 0.0196(8) 0.0213(11) 0.0261(10) -0.0009(8) -0.0003(7) -0.0051(8)

loop_
_atom_type_symbol
_atom_type_description
_atom_type_scat_dispersion_real
_atom_type_scat_dispersion_imag
_atom_type_scat_source
C C 0.0033 0.0016 'International Tables Vol C Tables 4.2.6.8 and 6.1.1.4'
H H 0.0000 0.0000 'International Tables Vol C Tables 4.2.6.8 and 6.1.1.4'
N N 0.0061 0.0033 'International Tables Vol C Tables 4.2.6.8 and 6.1.1.4'
O O 0.0106 0.0060 'International Tables Vol C Tables 4.2.6.8 and 6.1.1.4'

loop_
_geom_angle_atom_site_label_1
_geom_angle_atom_site_label_2
_geom_angle_atom_site_label_3
_geom_angle
C10 O11 C11 116.97(14)
O25 N24 O24 123.26(19)
O25 N24 C24 118.56(17)
O24 N24 C24 118.18(18)
O1 C1 C2 123.75(17)
O1 C1 C6 111.77(16)
C2 C1 C6 124.45(16)
C1 C2 C10 119.63(16)
C1 C2 C3 121.78(16)
C10 C2 C3 118.57(16)
C2 C3 C21 110.96(15)
C2 C3 C4 110.09(15)
C21 C3 C4 113.43(15)
C27 C4 C5 112.49(15)
C27 C4 C3 109.26(15)
C5 C4 C3 114.31(15)
C4 C5 C9 112.12(17)
C4 C5 C6 111.99(15)
C9 C5 C6 105.01(15)
C1 C6 C7 114.03(18)
C1 C6 C5 116.00(16)
C7 C6 C5 104.72(15)
C8 C7 C6 102.28(18)
C9 C8 C7 103.50(17)
C8 C9 C5 106.46(16)
O10 C10 O11 122.39(17)
O10 C10 C2 125.25(18)
O11 C10 C2 112.35(15)
O11 C11 C12 106.74(16)
C26 C21 C22 118.86(19)
C26 C21 C3 119.86(18)
C22 C21 C3 121.28(16)
C23 C22 C21 121.30(16)
C22 C23 C24 117.95(19)
C25 C24 C23 122.58(19)
C25 C24 N24 118.06(16)
C23 C24 N24 119.36(18)
C24 C25 C26 118.34(17)
C25 C26 C21 120.93(19)
O27 C27 C4 124.87(19)

loop_
_geom_bond_atom_site_label_1
_geom_bond_atom_site_label_2
_geom_bond_distance
O1 C1 1.349(2)
O10 C10 1.227(2)
O11 C10 1.343(2)
O11 C11 1.450(2)
O24 N24 1.231(2)
O25 N24 1.229(2)
O27 C27 1.207(3)
N24 C24 1.461(3)
C1 C2 1.354(3)
C1 C6 1.495(3)
C2 C10 1.460(2)
C2 C3 1.516(2)
C3 C21 1.529(3)
C3 C4 1.549(2)
C4 C27 1.518(2)
C4 C5 1.524(3)
C5 C9 1.552(3)
C5 C6 1.553(2)
C6 C7 1.540(3)
C7 C8 1.532(3)
C8 C9 1.526(3)
C11 C12 1.509(3)
C21 C26 1.395(3)
C21 C22 1.397(3)
C22 C23 1.381(3)
C23 C24 1.390(3)
C24 C25 1.382(3)
C25 C26 1.385(3)

loop_
_geom_hbond_atom_site_label_D
_geom_hbond_atom_site_label_H
_geom_hbond_atom_site_label_A
_geom_hbond_distance_DH
_geom_hbond_distance_HA
_geom_hbond_distance_DA
_geom_hbond_angle_DHA
O1 H1A O10 0.84 1.90 2.626(2) 143.8
